data_4308208
loop_
_publ_author_name
'Timothy J. Boyle'
'Leigh Anna M. Ottley'
'Sherrika D. Daniel-Taylor'
'Louis J. Tribby'
'Scott D. Bunge'
'Alison L. Costello'
'Todd M. Alam'
'John C. Gordon'
'T. Mark MCleskey'

_publ_contact_author_address '1001 University Blvd, Albuquerque, NM 87106'
_publ_contact_author_email tjboyle@sandia.gov
_publ_contact_author_fax '(505) 272-7336'
_publ_contact_author_name 'Timothy J. Boyle et.al.'
_publ_section_title
;
Isostructural neo-Pentoxide Derivatives of Group 3 and the Lanthanide Series
Metals for the Production of Ln2O3 Nanoparticles
;
_journal_name_full 'Inorganic Chemistry'
_journal_page_first 3705
_journal_page_last 3713
_journal_paper_doi 10.1021/ic070253u
_journal_volume 46
_journal_year 2007
_chemical_formula_moiety 'C60 H132 O12 Sm4'
_chemical_formula_sum 'C60 H132 O12 Sm4'
_chemical_formula_weight 1647.06
_chemical_name_common '(7) [Sm(m-ONep)2(ONep)]4'
_chemical_name_systematic
; 
 ? 
;
_space_group_IT_number 114
_symmetry_cell_setting tetragonal
_symmetry_space_group_name_Hall 'P -4 2n'
_symmetry_space_group_name_H-M 'P -4 21 c'
_atom_sites_solution_hydrogens geom
_atom_sites_solution_primary direct
_atom_sites_solution_secondary difmap
_audit_creation_method SHELXL-97
_cell_angle_alpha 90.00
_cell_angle_beta 90.00
_cell_angle_gamma 90.00
_cell_formula_units_Z 2
_cell_length_a 18.2051(18)
_cell_length_b 18.2051(18)
_cell_length_c 11.749(2)
_cell_measurement_reflns_used 841
_cell_measurement_temperature 203(2)
_cell_measurement_theta_max 19.08
_cell_measurement_theta_min 2.24
_cell_volume 3893.9(9)
_computing_cell_refinement 'Bruker SMART'
_computing_data_collection 'Bruker SMART'
_computing_data_reduction 'Bruker SAINT'
_computing_molecular_graphics 'Bruker SHELXTL'
_computing_publication_material 'Bruker SHELXTL'
_computing_structure_refinement 'SHELXL-97 (Sheldrick, 1997)'
_computing_structure_solution 'SHELXS-97 (Sheldrick, 1990)'
_diffrn_ambient_temperature 203(2)
_diffrn_measured_fraction_theta_full 0.999
_diffrn_measured_fraction_theta_max 0.999
_diffrn_measurement_device_type 'CCD area detector'
_diffrn_measurement_method 'phi and omega scans'
_diffrn_radiation_monochromator graphite
_diffrn_radiation_source 'fine-focus sealed tube'
_diffrn_radiation_type MoK\a
_diffrn_radiation_wavelength 0.71073
_diffrn_reflns_av_R_equivalents 0.0775
_diffrn_reflns_av_sigmaI/netI 0.0505
_diffrn_reflns_limit_h_max 21
_diffrn_reflns_limit_h_min -21
_diffrn_reflns_limit_k_max 21
_diffrn_reflns_limit_k_min -21
_diffrn_reflns_limit_l_max 14
_diffrn_reflns_limit_l_min -14
_diffrn_reflns_number 25426
_diffrn_reflns_theta_full 25.25
_diffrn_reflns_theta_max 25.25
_diffrn_reflns_theta_min 1.58
_exptl_absorpt_coefficient_mu 3.018
_exptl_absorpt_correction_T_max 0.85
_exptl_absorpt_correction_T_min 0.6
_exptl_absorpt_correction_type empirical
_exptl_absorpt_process_details SADABS
_exptl_crystal_colour colorless
_exptl_crystal_density_diffrn 1.405
_exptl_crystal_density_meas ?
_exptl_crystal_density_method .
_exptl_crystal_description irregular
_exptl_crystal_F_000 1672
_exptl_crystal_size_max 0.32
_exptl_crystal_size_mid 0.27
_exptl_crystal_size_min 0.18
_refine_diff_density_max 0.980
_refine_diff_density_min -0.653
_refine_diff_density_rms 0.122
_refine_ls_abs_structure_details 'Flack H D (1983), Acta Cryst. A39, 876-881'
_refine_ls_abs_structure_Flack 0.06(5)
_refine_ls_extinction_method none
_refine_ls_goodness_of_fit_ref 1.150
_refine_ls_hydrogen_treatment constr
_refine_ls_matrix_type full
_refine_ls_number_parameters 181
_refine_ls_number_reflns 3512
_refine_ls_number_restraints 0
_refine_ls_restrained_S_all 1.150
_refine_ls_R_factor_all 0.0782
_refine_ls_R_factor_gt 0.0621
_refine_ls_shift/su_max 2.457
_refine_ls_shift/su_mean 0.082
_refine_ls_structure_factor_coef Fsqd
_refine_ls_weighting_details 'calc w=1/[\s^2^(Fo^2^)+(0.0332P)^2^+26.3053P] where P=(Fo^2^+2Fc^2^)/3'
_refine_ls_weighting_scheme calc
_refine_ls_wR_factor_gt 0.1152
_refine_ls_wR_factor_ref 0.1206
_reflns_number_gt 3069
_reflns_number_total 3512
_reflns_threshold_expression >2sigma(I)
_cod_data_source_file ic070253usi20070208_065126_04.cif
_cod_data_source_block jun162s
_cod_depositor_comments
;
The following automatic conversions were performed:
'_symmetry_cell_setting' value 'Tetragonal' changed to 'tetragonal'
according to '/home/saulius/struct/CIF-dictionaries/cif_core.dic'
dictionary named 'cif_core.dic' version 2.4.1 from 2010-06-29.

Automatic conversion script
Id: cif_fix_enum 1527 2010-12-29 10:47:43Z saulius 
;
_cod_original_cell_volume 3894.0(9)
_cod_database_code 4308208

loop_
_symmetry_equiv_pos_as_xyz
'x, y, z'
'-x, -y, z'
'y, -x, -z'
'-y, x, -z'
'-x+1/2, y+1/2, -z+1/2'
'x+1/2, -y+1/2, -z+1/2'
'-y+1/2, -x+1/2, z+1/2'
'y+1/2, x+1/2, z+1/2'

loop_
_atom_site_label
_atom_site_type_symbol
_atom_site_fract_x
_atom_site_fract_y
_atom_site_fract_z
_atom_site_U_iso_or_equiv
_atom_site_adp_type
_atom_site_occupancy
_atom_site_symmetry_multiplicity
_atom_site_calc_flag
_atom_site_refinement_flags
_atom_site_disorder_assembly
_atom_site_disorder_group
Sm1 Sm 0.36442(2) 0.54637(2) 0.00092(10) 0.03518(17) Uani 1 1 d . . .
O1 O 0.2559(3) 0.5843(4) 0.0014(15) 0.057(2) Uani 1 1 d . . .
O2 O 0.4369(5) 0.6279(4) 0.1033(7) 0.037(2) Uani 1 1 d . . .
O3 O 0.4059(4) 0.4523(5) 0.1171(6) 0.0309(18) Uani 1 1 d . . .
C1 C 0.1806(16) 0.6225(12) 0.042(4) 0.39(5) Uani 1 1 d . . .
H1A H 0.1827 0.6236 0.1256 0.470 Uiso 1 1 calc R . .
H1B H 0.1837 0.6737 0.0171 0.470 Uiso 1 1 calc R . .
C2 C 0.1247(6) 0.6039(7) 0.0205(14) 0.049(4) Uani 1 1 d . . .
C3 C 0.1087(9) 0.5242(10) 0.046(2) 0.132(12) Uani 1 1 d . . .
H3A H 0.1355 0.4932 -0.0065 0.197 Uiso 1 1 calc R . .
H3B H 0.0564 0.5152 0.0383 0.197 Uiso 1 1 calc R . .
H3C H 0.1238 0.5131 0.1235 0.197 Uiso 1 1 calc R . .
C4 C 0.0598(10) 0.6463(13) -0.001(3) 0.193(14) Uani 1 1 d . . .
H4A H 0.0608 0.6905 0.0450 0.290 Uiso 1 1 calc R . .
H4B H 0.0167 0.6175 0.0183 0.290 Uiso 1 1 calc R . .
H4C H 0.0579 0.6596 -0.0809 0.290 Uiso 1 1 calc R . .
C5 C 0.124(3) 0.604(3) -0.144(4) 0.45(4) Uani 1 1 d . . .
H5A H 0.1252 0.6547 -0.1714 0.679 Uiso 1 1 calc R . .
H5B H 0.0802 0.5803 -0.1717 0.679 Uiso 1 1 calc R . .
H5C H 0.1672 0.5785 -0.1722 0.679 Uiso 1 1 calc R . .
C6 C 0.4310(19) 0.6718(14) 0.1956(16) 0.216(19) Uani 1 1 d . . .
H6A H 0.4791 0.6952 0.2049 0.259 Uiso 1 1 calc R . .
H6B H 0.4249 0.6389 0.2609 0.259 Uiso 1 1 calc R . .
C7 C 0.3774(6) 0.7292(7) 0.2098(10) 0.042(3) Uani 1 1 d . . .
C8 C 0.3160(13) 0.709(2) 0.276(3) 0.27(3) Uani 1 1 d . . .
H8A H 0.3258 0.7187 0.3552 0.409 Uiso 1 1 calc R . .
H8B H 0.3062 0.6569 0.2653 0.409 Uiso 1 1 calc R . .
H8C H 0.2735 0.7371 0.2514 0.409 Uiso 1 1 calc R . .
C9 C 0.415(2) 0.7823(13) 0.275(2) 0.25(2) Uani 1 1 d . . .
H9A H 0.3795 0.8102 0.3195 0.375 Uiso 1 1 calc R . .
H9B H 0.4412 0.8153 0.2248 0.375 Uiso 1 1 calc R . .
H9C H 0.4491 0.7581 0.3257 0.375 Uiso 1 1 calc R . .
C10 C 0.3522(8) 0.7638(8) 0.0924(12) 0.067(4) Uani 1 1 d . . .
H10A H 0.3149 0.8008 0.1061 0.100 Uiso 1 1 calc R . .
H10B H 0.3321 0.7255 0.0441 0.100 Uiso 1 1 calc R . .
H10C H 0.3941 0.7862 0.0550 0.100 Uiso 1 1 calc R . .
C11 C 0.4107(6) 0.4593(6) 0.2368(10) 0.041(3) Uani 1 1 d . . .
H11A H 0.4115 0.5116 0.2562 0.049 Uiso 1 1 calc R . .
H11B H 0.4574 0.4380 0.2620 0.049 Uiso 1 1 calc R . .
C12 C 0.3490(6) 0.4229(7) 0.3018(11) 0.044(3) Uani 1 1 d . . .
C13 C 0.2745(7) 0.4524(9) 0.2648(14) 0.072(5) Uani 1 1 d . . .
H13A H 0.2381 0.4407 0.3222 0.107 Uiso 1 1 calc R . .
H13B H 0.2606 0.4300 0.1931 0.107 Uiso 1 1 calc R . .
H13C H 0.2774 0.5052 0.2555 0.107 Uiso 1 1 calc R . .
C14 C 0.3498(9) 0.3384(7) 0.2773(15) 0.076(6) Uani 1 1 d . . .
H14A H 0.4001 0.3210 0.2761 0.114 Uiso 1 1 calc R . .
H14B H 0.3270 0.3290 0.2041 0.114 Uiso 1 1 calc R . .
H14C H 0.3227 0.3130 0.3364 0.114 Uiso 1 1 calc R . .
C15 C 0.3594(11) 0.4399(11) 0.4255(11) 0.101(7) Uani 1 1 d . . .
H15A H 0.3589 0.4927 0.4366 0.152 Uiso 1 1 calc R . .
H15B H 0.4060 0.4201 0.4510 0.152 Uiso 1 1 calc R . .
H15C H 0.3198 0.4179 0.4691 0.152 Uiso 1 1 calc R . .

loop_
_atom_site_aniso_label
_atom_site_aniso_U_11
_atom_site_aniso_U_22
_atom_site_aniso_U_33
_atom_site_aniso_U_23
_atom_site_aniso_U_13
_atom_site_aniso_U_12
Sm1 0.0266(2) 0.0327(3) 0.0463(3) 0.0087(6) 0.0029(6) 0.00256(19)
O1 0.029(4) 0.069(5) 0.073(5) -0.016(11) 0.010(9) 0.012(3)
O2 0.037(5) 0.024(5) 0.051(5) 0.001(4) 0.009(4) 0.014(4)
O3 0.031(5) 0.034(5) 0.028(4) 0.000(4) 0.005(4) 0.006(4)
C1 0.26(3) 0.068(14) 0.85(11) -0.07(3) -0.44(6) 0.045(18)
C2 0.029(6) 0.067(8) 0.050(12) 0.008(7) 0.005(6) 0.011(5)
C3 0.055(10) 0.093(14) 0.25(4) 0.049(16) -0.001(13) 0.008(9)
C4 0.087(15) 0.21(3) 0.28(3) 0.12(4) 0.10(3) 0.089(16)
C5 0.58(10) 0.46(8) 0.31(5) -0.25(6) -0.31(6) 0.06(7)
C6 0.41(5) 0.17(2) 0.068(13) -0.036(15) -0.07(2) 0.23(3)
C7 0.032(7) 0.045(7) 0.049(7) -0.001(6) 0.002(5) 0.010(6)
C8 0.097(19) 0.50(7) 0.22(3) 0.25(4) 0.11(2) 0.15(3)
C9 0.46(6) 0.094(18) 0.20(3) 0.047(19) -0.25(4) -0.11(3)
C10 0.066(10) 0.060(9) 0.074(10) 0.013(8) 0.011(8) 0.027(8)
C11 0.041(7) 0.030(6) 0.052(8) 0.006(6) -0.008(6) -0.011(5)
C12 0.024(6) 0.050(7) 0.058(8) 0.008(6) 0.002(5) -0.002(5)
C13 0.035(7) 0.073(10) 0.107(12) 0.049(10) 0.033(8) 0.010(7)
C14 0.064(10) 0.042(8) 0.123(15) 0.030(9) 0.050(10) 0.016(7)
C15 0.120(16) 0.149(19) 0.035(8) 0.004(10) 0.019(9) 0.000(14)

loop_
_atom_type_symbol
_atom_type_description
_atom_type_scat_dispersion_real
_atom_type_scat_dispersion_imag
_atom_type_scat_source
C C 0.0033 0.0016 'International Tables Vol C Tables 4.2.6.8 and 6.1.1.4'
H H 0.0000 0.0000 'International Tables Vol C Tables 4.2.6.8 and 6.1.1.4'
O O 0.0106 0.0060 'International Tables Vol C Tables 4.2.6.8 and 6.1.1.4'
Sm Sm -0.1638 3.4418 'International Tables Vol C Tables 4.2.6.8 and 6.1.1.4'

loop_
_geom_angle_atom_site_label_1
_geom_angle_atom_site_label_2
_geom_angle_atom_site_label_3
_geom_angle
_geom_angle_site_symmetry_1
_geom_angle_site_symmetry_3
_geom_angle_publ_flag
O1 Sm1 O3 122.4(4) . 3_565 ?
O1 Sm1 O3 123.4(4) . . ?
O3 Sm1 O3 114.2(4) 3_565 . ?
O1 Sm1 O2 108.9(3) . . ?
O3 Sm1 O2 71.0(3) 3_565 . ?
O3 Sm1 O2 89.0(3) . . ?
O1 Sm1 O2 109.8(4) . 4_655 ?
O3 Sm1 O2 88.0(3) 3_565 4_655 ?
O3 Sm1 O2 70.1(3) . 4_655 ?
O2 Sm1 O2 141.3(3) . 4_655 ?
O1 Sm1 Sm1 134.6(2) . 3_565 ?
O3 Sm1 Sm1 37.0(2) 3_565 3_565 ?
O3 Sm1 Sm1 92.08(19) . 3_565 ?
O2 Sm1 Sm1 37.9(2) . 3_565 ?
O2 Sm1 Sm1 108.55(19) 4_655 3_565 ?
O1 Sm1 Sm1 135.4(2) . 4_655 ?
O3 Sm1 Sm1 91.70(19) 3_565 4_655 ?
O3 Sm1 Sm1 36.52(19) . 4_655 ?
O2 Sm1 Sm1 109.10(18) . 4_655 ?
O2 Sm1 Sm1 37.5(2) 4_655 4_655 ?
Sm1 Sm1 Sm1 89.999(1) 3_565 4_655 ?
C1 O1 Sm1 161.2(17) . . ?
C6 O2 Sm1 138.5(18) . . ?
C6 O2 Sm1 116.8(18) . 3_565 ?
Sm1 O2 Sm1 104.5(3) . 3_565 ?
C11 O3 Sm1 129.9(7) . 4_655 ?
C11 O3 Sm1 122.7(7) . . ?
Sm1 O3 Sm1 106.5(3) 4_655 . ?
C2 C1 O1 126(3) . . ?
C2 C1 H1A 106.2 . . ?
O1 C1 H1A 106.1 . . ?
C2 C1 H1B 105.5 . . ?
O1 C1 H1B 105.7 . . ?
H1A C1 H1B 106.2 . . ?
C1 C2 C4 129.5(19) . . ?
C1 C2 C3 115.2(18) . . ?
C4 C2 C3 113.2(14) . . ?
C1 C2 C5 104(4) . . ?
C4 C2 C5 80(2) . . ?
C3 C2 C5 102(2) . . ?
C2 C3 H3A 109.5 . . ?
C2 C3 H3B 109.5 . . ?
H3A C3 H3B 109.5 . . ?
C2 C3 H3C 109.4 . . ?
H3A C3 H3C 109.5 . . ?
H3B C3 H3C 109.5 . . ?
C2 C4 H4A 109.3 . . ?
C2 C4 H4B 109.4 . . ?
H4A C4 H4B 109.5 . . ?
C2 C4 H4C 109.8 . . ?
H4A C4 H4C 109.5 . . ?
H4B C4 H4C 109.5 . . ?
C2 C5 H5A 115.6 . . ?
C2 C5 H5B 115.6 . . ?
H5A C5 H5B 102.7 . . ?
C2 C5 H5C 115.6 . . ?
H5A C5 H5C 102.7 . . ?
H5B C5 H5C 102.7 . . ?
O2 C6 C7 125.1(17) . . ?
O2 C6 H6A 105.9 . . ?
C7 C6 H6A 106.0 . . ?
O2 C6 H6B 106.1 . . ?
C7 C6 H6B 106.1 . . ?
H6A C6 H6B 106.3 . . ?
C9 C7 C8 105(2) . . ?
C9 C7 C6 104(2) . . ?
C8 C7 C6 114(2) . . ?
C9 C7 C10 110.0(13) . . ?
C8 C7 C10 110.6(14) . . ?
C6 C7 C10 112.6(12) . . ?
C7 C8 H8A 109.9 . . ?
C7 C8 H8B 109.0 . . ?
H8A C8 H8B 109.5 . . ?
C7 C8 H8C 109.6 . . ?
H8A C8 H8C 109.4 . . ?
H8B C8 H8C 109.4 . . ?
C7 C9 H9A 113.6 . . ?
C7 C9 H9B 113.5 . . ?
H9A C9 H9B 104.9 . . ?
C7 C9 H9C 114.2 . . ?
H9A C9 H9C 104.9 . . ?
H9B C9 H9C 104.6 . . ?
C7 C10 H10A 109.5 . . ?
C7 C10 H10B 109.4 . . ?
H10A C10 H10B 109.5 . . ?
C7 C10 H10C 109.5 . . ?
H10A C10 H10C 109.5 . . ?
H10B C10 H10C 109.5 . . ?
O3 C11 C12 114.6(9) . . ?
O3 C11 H11A 108.6 . . ?
C12 C11 H11A 108.6 . . ?
O3 C11 H11B 108.6 . . ?
C12 C11 H11B 108.6 . . ?
H11A C11 H11B 107.6 . . ?
C15 C12 C11 107.8(12) . . ?
C15 C12 C13 108.5(13) . . ?
C11 C12 C13 111.4(10) . . ?
C15 C12 C14 112.4(13) . . ?
C11 C12 C14 109.3(10) . . ?
C13 C12 C14 107.6(11) . . ?
C12 C13 H13A 109.5 . . ?
C12 C13 H13B 109.3 . . ?
H13A C13 H13B 109.5 . . ?
C12 C13 H13C 109.6 . . ?
H13A C13 H13C 109.5 . . ?
H13B C13 H13C 109.5 . . ?
C12 C14 H14A 109.4 . . ?
C12 C14 H14B 109.6 . . ?
H14A C14 H14B 109.5 . . ?
C12 C14 H14C 109.4 . . ?
H14A C14 H14C 109.5 . . ?
H14B C14 H14C 109.5 . . ?
C12 C15 H15A 109.4 . . ?
C12 C15 H15B 109.6 . . ?
H15A C15 H15B 109.5 . . ?
C12 C15 H15C 109.4 . . ?
H15A C15 H15C 109.5 . . ?
H15B C15 H15C 109.5 . . ?

loop_
_geom_bond_atom_site_label_1
_geom_bond_atom_site_label_2
_geom_bond_distance
_geom_bond_site_symmetry_2
_geom_bond_publ_flag
Sm1 O1 2.092(6) . ?
Sm1 O3 2.289(8) 3_565 ?
Sm1 O3 2.316(8) . ?
Sm1 O2 2.322(9) . ?
Sm1 O2 2.344(8) 4_655 ?
Sm1 Sm1 3.6894(7) 3_565 ?
Sm1 Sm1 3.6894(7) 4_655 ?
O1 C1 1.61(4) . ?
O2 C6 1.35(2) . ?
O2 Sm1 2.344(8) 3_565 ?
O3 C11 1.415(14) . ?
O3 Sm1 2.289(8) 4_655 ?
C1 C2 1.10(2) . ?
C1 H1A 0.9800 . ?
C1 H1B 0.9800 . ?
C2 C4 1.434(19) . ?
C2 C3 1.51(2) . ?
C2 C5 1.94(4) . ?
C3 H3A 0.9700 . ?
C3 H3B 0.9700 . ?
C3 H3C 0.9700 . ?
C4 H4A 0.9701 . ?
C4 H4B 0.9701 . ?
C4 H4C 0.9701 . ?
C5 H5A 1.0539 . ?
C5 H5B 1.0539 . ?
C5 H5C 1.0538 . ?
C6 C7 1.44(2) . ?
C6 H6A 0.9800 . ?
C6 H6B 0.9800 . ?
C7 C9 1.41(2) . ?
C7 C8 1.41(2) . ?
C7 C10 1.585(17) . ?
C8 H8A 0.9705 . ?
C8 H8B 0.9704 . ?
C8 H8C 0.9705 . ?
C9 H9A 1.0091 . ?
C9 H9B 1.0088 . ?
C9 H9C 1.0114 . ?
C10 H10A 0.9700 . ?
C10 H10B 0.9700 . ?
C10 H10C 0.9700 . ?
C11 C12 1.512(15) . ?
C11 H11A 0.9800 . ?
C11 H11B 0.9800 . ?
C12 C15 1.498(19) . ?
C12 C13 1.521(16) . ?
C12 C14 1.565(18) . ?
C13 H13A 0.9700 . ?
C13 H13B 0.9700 . ?
C13 H13C 0.9700 . ?
C14 H14A 0.9700 . ?
C14 H14B 0.9700 . ?
C14 H14C 0.9700 . ?
C15 H15A 0.9700 . ?
C15 H15B 0.9700 . ?
C15 H15C 0.9700 . ?
